data_2208248
loop_
_publ_author_name
'Kruger, Hendrik G.'
'Rademeyer, Melanie'
'Ramdhani, Reshika'

_publ_section_title
;
 A pentacycloundecane dimer
;
_journal_coeditor_code BH6054
_journal_issue 3
_journal_name_full 'Acta Crystallographica Section E'
_journal_page_first o966
_journal_page_last o968
_journal_paper_doi 10.1107/S160053680600403X
_journal_volume 62
_journal_year 2006
_chemical_formula_iupac 'C28 H30 O3'
_chemical_formula_moiety 'C28 H30 O3'
_chemical_formula_sum 'C28 H30 O3'
_chemical_formula_weight 414.52
_chemical_name_systematic
;
6,6-(3,6-diprop-2-enylpentacyclo[6.2.1.0^2,7^.0^4,10^.0^5,9^]undecane-
3,6-diyldioxy)pentacyclo[6.2.1.0^2,7^.0^4,10^.0^5,9^]undecan-3-one
;
_space_group_IT_number 2
_symmetry_cell_setting triclinic
_symmetry_space_group_name_Hall '-P 1'
_symmetry_space_group_name_H-M 'P -1'
_atom_sites_solution_hydrogens geom
_atom_sites_solution_primary direct
_atom_sites_solution_secondary difmap
_audit_creation_method SHELXL97
_cell_angle_alpha 86.327(5)
_cell_angle_beta 83.046(5)
_cell_angle_gamma 80.221(5)
_cell_formula_units_Z 2
_cell_length_a 6.1843(17)
_cell_length_b 10.963(3)
_cell_length_c 15.572(4)
_cell_measurement_reflns_used 990
_cell_measurement_temperature 173(2)
_cell_measurement_theta_max 28.29
_cell_measurement_theta_min 3.36
_cell_volume 1031.7(5)
_computing_cell_refinement 'SAINT-Plus (Bruker, 1999)'
_computing_data_collection 'SMART-NT (Bruker, 1998)'
_computing_data_reduction SAINT-Plus
_computing_molecular_graphics
;
MERCURY (Bruno <i>et al.</i>,  2002) and ORTEP-3 for Windows (Farrugia,
1997)
;
_computing_publication_material
;
WinGX (Farrugia, 1999) and PLATON (Spek, 2003)
;
_computing_structure_refinement 'SHELXL97 (Sheldrick, 1997)'
_computing_structure_solution 'SHELXTL (Bruker, 1999)'
_diffrn_ambient_temperature 173(2)
_diffrn_measured_fraction_theta_full 0.992
_diffrn_measured_fraction_theta_max 0.992
_diffrn_measurement_device_type 'Bruker SMART CCD area-detector'
_diffrn_measurement_method '\f and \w'
_diffrn_radiation_monochromator graphite
_diffrn_radiation_source 'fine-focus sealed tube'
_diffrn_radiation_type MoK\a
_diffrn_radiation_wavelength 0.71073
_diffrn_reflns_av_R_equivalents 0.0156
_diffrn_reflns_av_sigmaI/netI 0.0241
_diffrn_reflns_limit_h_max 7
_diffrn_reflns_limit_h_min -8
_diffrn_reflns_limit_k_max 14
_diffrn_reflns_limit_k_min -14
_diffrn_reflns_limit_l_max 20
_diffrn_reflns_limit_l_min -20
_diffrn_reflns_number 10401
_diffrn_reflns_theta_full 28.00
_diffrn_reflns_theta_max 28.00
_diffrn_reflns_theta_min 1.32
_diffrn_standards_decay_% 0
_diffrn_standards_interval_count 0
_diffrn_standards_interval_time 0
_diffrn_standards_number 0
_exptl_absorpt_coefficient_mu 0.085
_exptl_absorpt_correction_type none
_exptl_crystal_colour colourless
_exptl_crystal_density_diffrn 1.334
_exptl_crystal_density_method 'not measured'
_exptl_crystal_description 'irregular fragment'
_exptl_crystal_F_000 444
_exptl_crystal_size_max 0.51
_exptl_crystal_size_mid 0.44
_exptl_crystal_size_min 0.30
_refine_diff_density_max 0.374
_refine_diff_density_min -0.201
_refine_ls_extinction_method none
_refine_ls_goodness_of_fit_ref 1.045
_refine_ls_hydrogen_treatment constr
_refine_ls_matrix_type full
_refine_ls_number_parameters 284
_refine_ls_number_reflns 4949
_refine_ls_number_restraints 15
_refine_ls_restrained_S_all 1.043
_refine_ls_R_factor_all 0.0566
_refine_ls_R_factor_gt 0.0418
_refine_ls_shift/su_max 0.000
_refine_ls_shift/su_mean 0.000
_refine_ls_structure_factor_coef Fsqd
_refine_ls_weighting_details 'calc w=1/[\s^2^(Fo^2^)+(0.0843P)^2^+0.1152P] where P=(Fo^2^+2Fc^2^)/3'
_refine_ls_weighting_scheme calc
_refine_ls_wR_factor_gt 0.1175
_refine_ls_wR_factor_ref 0.1320
_reflns_number_gt 3894
_reflns_number_total 4949
_reflns_threshold_expression I>2\s(I)
_cod_data_source_file bh6054.cif
_cod_data_source_block I
_cod_database_code 2208248
_cod_database_fobs_code 2208248

loop_
_symmetry_equiv_pos_as_xyz
'x, y, z'
'-x, -y, -z'

loop_
_atom_site_label
_atom_site_fract_x
_atom_site_fract_y
_atom_site_fract_z
_atom_site_U_iso_or_equiv
_atom_site_adp_type
_atom_site_calc_flag
_atom_site_refinement_flags
_atom_site_occupancy
_atom_site_disorder_assembly
_atom_site_disorder_group
_atom_site_type_symbol
O1 0.47664(14) 0.77587(8) 0.16772(6) 0.0242(2) Uani d . 1 . . O
O2 0.36540(14) 0.69130(8) 0.30506(5) 0.0214(2) Uani d . 1 . . O
O3 0.24823(18) 0.80195(10) 0.49046(6) 0.0369(3) Uani d . 1 . . O
C1 0.7623(2) 0.57241(11) 0.28006(8) 0.0211(2) Uani d . 1 . . C
C2 0.8473(2) 0.43742(12) 0.24931(8) 0.0243(3) Uani d . 1 . . C
C3 0.6430(2) 0.37796(12) 0.23679(9) 0.0257(3) Uani d . 1 . . C
C4 0.6941(2) 0.33215(13) 0.14467(9) 0.0305(3) Uani d . 1 . . C
C5 0.7403(2) 0.45626(12) 0.10251(9) 0.0275(3) Uani d . 1 . . C
C6 0.9154(2) 0.49109(12) 0.15632(8) 0.0254(3) Uani d . 1 . . C
C7 0.8328(2) 0.62564(11) 0.18771(8) 0.0222(3) Uani d . 1 . . C
C8 0.6368(2) 0.67266(11) 0.13613(8) 0.0220(3) Uani d . 1 . . C
C9 0.5375(2) 0.55218(11) 0.13520(8) 0.0231(3) Uani d . 1 . . C
C10 0.4678(2) 0.49621(11) 0.22898(8) 0.0221(3) Uani d . 1 . . C
C11 0.51299(19) 0.57390(11) 0.30159(8) 0.0198(2) Uani d . 1 . . C
C12 0.4714(2) 0.51335(11) 0.39269(8) 0.0228(3) Uani d . 1 . . C
C13 0.2463(2) 0.47902(12) 0.41411(8) 0.0263(3) Uani d . 1 . . C
C14 0.2091(3) 0.36548(14) 0.43650(9) 0.0347(3) Uani d . 1 . . C
C15 0.7183(2) 0.71987(14) 0.04448(9) 0.0306(3) Uani d D 1 A . C
C16 0.8162(2) 0.83617(14) 0.04573(9) 0.0354(3) Uani d DU 1 . . C
C17 1.0303(3) 0.83945(18) 0.04105(12) 0.0415(5) Uani d PDU 0.872(4) A 1 C
C17B 0.7222(14) 0.9473(3) 0.0187(9) 0.050 Uiso d PDU 0.128(4) A 2 C
C18 0.6048(2) 0.85400(11) 0.29436(8) 0.0229(3) Uani d . 1 . . C
C19 0.5532(2) 0.99399(12) 0.26637(9) 0.0276(3) Uani d . 1 . . C
C20 0.3310(2) 1.01620(12) 0.22663(10) 0.0307(3) Uani d . 1 . . C
C21 0.1950(3) 1.12370(13) 0.27746(11) 0.0387(4) Uani d . 1 . . C
C22 0.2253(2) 1.06287(13) 0.36671(10) 0.0341(3) Uani d . 1 . . C
C23 0.4816(2) 1.02614(12) 0.36331(10) 0.0303(3) Uani d . 1 . . C
C24 0.5334(2) 0.88520(12) 0.39187(9) 0.0263(3) Uani d . 1 . . C
C25 0.3045(2) 0.85655(12) 0.42327(9) 0.0279(3) Uani d . 1 . . C
C26 0.1561(2) 0.93336(12) 0.36247(9) 0.0289(3) Uani d . 1 . . C
C27 0.2317(2) 0.90102(11) 0.26480(9) 0.0251(3) Uani d . 1 . . C
C28 0.4282(2) 0.79527(11) 0.25737(8) 0.0209(2) Uani d . 1 . . C
H1 0.8384 0.5979 0.3275 0.025 Uiso calc R 1 . . H
H2 0.9661 0.3856 0.2801 0.029 Uiso calc R 1 . . H
H3 0.6035 0.3149 0.2827 0.031 Uiso calc R 1 . . H
H4A 0.8249 0.2660 0.1381 0.037 Uiso calc R 1 . . H
H4B 0.5661 0.3047 0.1237 0.037 Uiso calc R 1 . . H
H5 0.7809 0.4573 0.0384 0.033 Uiso calc R 1 . . H
H6 1.0740 0.4702 0.1323 0.030 Uiso calc R 1 . . H
H7 0.9480 0.6803 0.1840 0.027 Uiso calc R 1 . . H
H9 0.4165 0.5612 0.0970 0.028 Uiso calc R 1 . . H
H10 0.3134 0.4780 0.2361 0.026 Uiso calc R 1 . . H
H12A 0.5828 0.4377 0.3980 0.027 Uiso calc R 1 . . H
H12B 0.4934 0.5712 0.4359 0.027 Uiso calc R 1 . . H
H13 0.1223 0.5429 0.4114 0.032 Uiso calc R 1 . . H
H14A 0.3296 0.2995 0.4398 0.042 Uiso calc R 1 . . H
H14B 0.0619 0.3499 0.4493 0.042 Uiso calc R 1 . . H
H15A 0.8309 0.6546 0.0168 0.037 Uiso calc R 1 . . H
H15B 0.5929 0.7362 0.0091 0.037 Uiso calc R 1 . . H
H16A 0.7176 0.9126 0.0502 0.043 Uiso calc PR 0.872(4) A 1 H
H16B 0.9545 0.8295 0.0679 0.043 Uiso d PR 0.128(4) A 2 H
H17A 1.1348 0.7653 0.0358 0.050 Uiso d PR 0.872(4) A 1 H
H17B 1.0791 0.9162 0.0454 0.050 Uiso d PR 0.872(4) A 1 H
H17C 0.8100 1.0096 0.0010 0.060 Uiso calc PR 0.128(4) A 2 H
H17D 0.5670 0.9648 0.0170 0.060 Uiso calc PR 0.128(4) A 2 H
H18 0.7611 0.8128 0.2802 0.027 Uiso calc R 1 . . H
H19 0.6770 1.0327 0.2349 0.033 Uiso calc R 1 . . H
H20 0.3423 1.0283 0.1621 0.037 Uiso calc R 1 . . H
H21A 0.2594 1.2008 0.2675 0.046 Uiso calc R 1 . . H
H21B 0.0385 1.1399 0.2659 0.046 Uiso calc R 1 . . H
H22 0.1515 1.1129 0.4168 0.041 Uiso calc R 1 . . H
H23 0.5629 1.0841 0.3886 0.036 Uiso calc R 1 . . H
H24 0.6485 0.8615 0.4325 0.032 Uiso calc R 1 . . H
H26 -0.0048 0.9330 0.3802 0.035 Uiso calc R 1 . . H
H27 0.1072 0.8855 0.2338 0.030 Uiso calc R 1 . . H

loop_
_atom_site_aniso_label
_atom_site_aniso_U_11
_atom_site_aniso_U_22
_atom_site_aniso_U_33
_atom_site_aniso_U_12
_atom_site_aniso_U_13
_atom_site_aniso_U_23
O1 0.0247(5) 0.0251(4) 0.0212(4) 0.0009(3) -0.0035(3) 0.0003(3)
O2 0.0195(4) 0.0203(4) 0.0238(4) -0.0030(3) -0.0006(3) -0.0007(3)
O3 0.0383(6) 0.0417(6) 0.0305(5) -0.0122(5) 0.0071(4) -0.0048(4)
C1 0.0197(6) 0.0233(6) 0.0210(6) -0.0034(4) -0.0050(5) -0.0009(5)
C2 0.0232(6) 0.0235(6) 0.0260(6) 0.0002(5) -0.0068(5) -0.0022(5)
C3 0.0286(7) 0.0223(6) 0.0274(7) -0.0045(5) -0.0066(5) -0.0033(5)
C4 0.0341(7) 0.0271(6) 0.0314(7) -0.0028(5) -0.0070(6) -0.0088(5)
C5 0.0294(7) 0.0310(7) 0.0222(6) -0.0023(5) -0.0039(5) -0.0066(5)
C6 0.0216(6) 0.0285(6) 0.0248(6) 0.0000(5) -0.0014(5) -0.0054(5)
C7 0.0203(6) 0.0243(6) 0.0219(6) -0.0027(4) -0.0029(5) -0.0020(5)
C8 0.0212(6) 0.0253(6) 0.0193(6) -0.0026(5) -0.0020(5) -0.0015(5)
C9 0.0234(6) 0.0271(6) 0.0198(6) -0.0038(5) -0.0062(5) -0.0025(5)
C10 0.0228(6) 0.0228(6) 0.0220(6) -0.0051(5) -0.0055(5) -0.0026(5)
C11 0.0204(6) 0.0201(5) 0.0195(6) -0.0034(4) -0.0045(4) -0.0011(4)
C12 0.0253(6) 0.0249(6) 0.0194(6) -0.0058(5) -0.0054(5) 0.0001(5)
C13 0.0250(7) 0.0321(7) 0.0221(6) -0.0054(5) -0.0038(5) 0.0006(5)
C14 0.0372(8) 0.0378(8) 0.0320(7) -0.0162(6) -0.0006(6) -0.0023(6)
C15 0.0321(7) 0.0381(7) 0.0207(6) -0.0053(6) -0.0023(5) 0.0025(5)
C16 0.0406(8) 0.0325(7) 0.0296(7) -0.0039(6) 0.0026(6) 0.0076(6)
C17 0.0447(11) 0.0410(10) 0.0390(10) -0.0128(8) -0.0024(8) 0.0074(8)
C18 0.0195(6) 0.0235(6) 0.0254(6) -0.0041(5) -0.0005(5) -0.0018(5)
C19 0.0245(6) 0.0226(6) 0.0354(7) -0.0063(5) 0.0002(5) 0.0003(5)
C20 0.0297(7) 0.0228(6) 0.0386(8) -0.0021(5) -0.0050(6) 0.0026(5)
C21 0.0327(8) 0.0228(6) 0.0594(10) -0.0006(5) -0.0052(7) -0.0028(6)
C22 0.0284(7) 0.0253(7) 0.0477(9) -0.0028(5) 0.0026(6) -0.0107(6)
C23 0.0274(7) 0.0254(6) 0.0393(8) -0.0075(5) -0.0013(6) -0.0076(6)
C24 0.0242(6) 0.0288(6) 0.0269(7) -0.0071(5) -0.0011(5) -0.0046(5)
C25 0.0275(7) 0.0281(6) 0.0286(7) -0.0076(5) 0.0032(5) -0.0086(5)
C26 0.0212(6) 0.0276(6) 0.0369(8) -0.0038(5) 0.0035(5) -0.0072(6)
C27 0.0203(6) 0.0235(6) 0.0312(7) -0.0014(5) -0.0043(5) -0.0010(5)
C28 0.0197(6) 0.0212(6) 0.0215(6) -0.0035(4) -0.0018(4) -0.0003(5)

loop_
_atom_type_symbol
_atom_type_description
_atom_type_scat_dispersion_real
_atom_type_scat_dispersion_imag
_atom_type_scat_source
C C 0.0033 0.0016 'International Tables Vol C Tables 4.2.6.8 and 6.1.1.4'
H H 0.0000 0.0000 'International Tables Vol C Tables 4.2.6.8 and 6.1.1.4'
O O 0.0106 0.0060 'International Tables Vol C Tables 4.2.6.8 and 6.1.1.4'

loop_
_geom_angle_atom_site_label_1
_geom_angle_atom_site_label_2
_geom_angle_atom_site_label_3
_geom_angle
O1 C8 C7 118.42(10)
O1 C8 C15 102.79(10)
C7 C8 C15 110.45(10)
O1 C8 C9 112.84(10)
C7 C8 C9 100.25(10)
C15 C8 C9 112.49(10)
C8 C9 C5 102.85(10)
C8 C9 C10 113.59(10)
C5 C9 C10 102.26(10)
C8 C9 H9 112.4
C5 C9 H9 112.4
C10 C9 H9 112.4
C11 C10 C3 102.19(10)
C11 C10 C9 112.72(10)
C3 C10 C9 102.85(10)
C11 C10 H10 112.7
C3 C10 H10 112.7
C9 C10 H10 112.7
O2 C11 C1 119.34(9)
O2 C11 C10 111.22(9)
C1 C11 C10 100.76(9)
O2 C11 C12 104.04(9)
C1 C11 C12 108.43(10)
C10 C11 C12 113.41(10)
C11 C1 C7 114.71(10)
C11 C1 C2 102.66(9)
C7 C1 C2 90.04(9)
C11 C1 H1 115.4
C7 C1 H1 115.4
C2 C1 H1 115.4
C8 C7 C1 113.08(10)
C8 C7 C6 103.40(10)
C1 C7 C6 90.21(9)
C8 C7 H7 115.6
C1 C7 H7 115.6
C6 C7 H7 115.6
C4 C5 C9 105.11(11)
C4 C5 C6 103.30(11)
C9 C5 C6 99.77(10)
C4 C5 H5 115.6
C9 C5 H5 115.6
C6 C5 H5 115.6
C5 C4 C3 95.36(10)
C5 C4 H4A 112.7
C3 C4 H4A 112.7
C5 C4 H4B 112.7
C3 C4 H4B 112.7
H4A C4 H4B 110.2
C4 C3 C10 104.38(10)
C4 C3 C2 103.61(11)
C10 C3 C2 100.11(10)
C4 C3 H3 115.6
C10 C3 H3 115.6
C2 C3 H3 115.6
C3 C2 C6 102.85(10)
C3 C2 C1 107.98(10)
C6 C2 C1 89.84(9)
C3 C2 H2 117.4
C6 C2 H2 117.4
C1 C2 H2 117.4
C5 C6 C2 103.02(10)
C5 C6 C7 108.22(10)
C2 C6 C7 89.90(9)
C5 C6 H6 117.3
C2 C6 H6 117.3
C7 C6 H6 117.3
C16 C15 C8 112.31(11)
C16 C15 H15A 109.1
C8 C15 H15A 109.1
C16 C15 H15B 109.1
C8 C15 H15B 109.1
H15A C15 H15B 107.9
C17 C16 C17B 106.4(4)
C17 C16 C15 124.54(15)
C17B C16 C15 124.50(18)
C17 C16 H16A 117.7
C15 C16 H16A 117.7
C17B C16 H16B 117.8
C15 C16 H16B 117.7
H16A C16 H16B 118.5
C16 C17 H17B 119.5
H16B C17 H17B 115.0
C16 C17 H17A 120.5
H16B C17 H17A 108.1
H17B C17 H17A 119.9
C16 C17B H17C 120.0
C16 C17B H17D 120.0
H17C C17B H17D 120.0
C13 C12 C11 114.55(10)
C13 C12 H12A 108.6
C11 C12 H12A 108.6
C13 C12 H12B 108.6
C11 C12 H12B 108.6
H12A C12 H12B 107.6
C14 C13 C12 124.18(13)
C14 C13 H13 117.9
C12 C13 H13 117.9
C13 C14 H14A 120.0
C13 C14 H14B 120.0
H14A C14 H14B 120.0
O2 C28 O1 112.81(9)
O2 C28 C27 108.24(10)
O1 C28 C27 105.14(10)
O2 C28 C18 115.27(10)
O1 C28 C18 112.95(10)
C27 C28 C18 101.09(10)
C28 C27 C20 103.92(10)
C28 C27 C26 111.24(10)
C20 C27 C26 102.99(10)
C28 C27 H27 112.7
C20 C27 H27 112.7
C26 C27 H27 112.7
C25 C26 C22 100.76(11)
C25 C26 C27 111.80(11)
C22 C26 C27 102.45(11)
C25 C26 H26 113.5
C22 C26 H26 113.5
C27 C26 H26 113.5
O3 C25 C26 127.32(13)
O3 C25 C24 127.17(13)
C26 C25 C24 104.39(11)
C25 C24 C23 101.84(11)
C25 C24 C18 112.03(10)
C23 C24 C18 89.20(10)
C25 C24 H24 116.6
C23 C24 H24 116.6
C18 C24 H24 116.6
C28 C18 C19 104.41(10)
C28 C18 C24 111.12(10)
C19 C18 C24 90.59(10)
C28 C18 H18 115.9
C19 C18 H18 115.9
C24 C18 H18 115.9
C21 C20 C19 103.15(12)
C21 C20 C27 104.19(12)
C19 C20 C27 100.65(10)
C21 C20 H20 115.6
C19 C20 H20 115.6
C27 C20 H20 115.6
C22 C21 C20 95.83(11)
C22 C21 H21A 112.6
C20 C21 H21A 112.6
C22 C21 H21B 112.6
C20 C21 H21B 112.6
H21A C21 H21B 110.1
C21 C22 C26 104.19(12)
C21 C22 C23 102.93(12)
C26 C22 C23 100.88(10)
C21 C22 H22 115.6
C26 C22 H22 115.6
C23 C22 H22 115.6
C22 C23 C19 102.90(11)
C22 C23 C24 107.69(11)
C19 C23 C24 90.37(10)
C22 C23 H23 117.3
C19 C23 H23 117.3
C24 C23 H23 117.3
C20 C19 C18 107.80(10)
C20 C19 C23 103.06(11)
C18 C19 C23 89.84(10)
C20 C19 H19 117.4
C18 C19 H19 117.4
C23 C19 H19 117.4
C28 O1 C8 121.13(9)
C28 O2 C11 119.74(9)

loop_
_geom_bond_atom_site_label_1
_geom_bond_atom_site_label_2
_geom_bond_distance
_geom_bond_publ_flag
C1 C2 1.5688(17) yes
C1 C7 1.5575(17) yes
C2 C6 1.5645(18) yes
C3 C2 1.5539(18) yes
C4 C3 1.5292(18) yes
C5 C4 1.528(2) yes
C5 C6 1.5562(18) yes
C7 C6 1.5657(17) yes
C8 O1 1.4408(15) yes
C8 C7 1.5333(17) yes
C8 C9 1.5498(17) yes
C8 C15 1.5422(18) yes
C9 C5 1.5502(18) yes
C9 C10 1.5866(17) yes
C10 C3 1.5505(18) yes
C10 C11 1.5371(16) yes
C11 C1 1.5354(17) yes
C11 O2 1.4458(14) yes
C11 C12 1.5389(17) yes
C12 C13 1.4962(18) yes
C13 C14 1.321(2) yes
C15 C16 1.504(2) yes
C16 C17 1.324(2) yes
C16 C17B 1.324(3) yes
C18 C19 1.5583(18) yes
C20 C19 1.550(2) yes
C20 C21 1.531(2) yes
C21 C22 1.521(2) yes
C22 C23 1.563(2) yes
C23 C19 1.566(2) yes
C24 C18 1.5718(18) yes
C24 C23 1.570(2) yes
C25 O3 1.2150(17) yes
C25 C24 1.5185(18) yes
C26 C22 1.5585(19) yes
C26 C25 1.514(2) yes
C27 C20 1.5504(18) yes
C27 C26 1.5805(19) yes
C28 O1 1.4139(15) yes
C28 O2 1.4049(14) yes
C28 C18 1.5416(17) yes
C28 C27 1.5292(17) yes
C1 H1 1.0000 ?
C2 H2 1.0000 ?
C3 H3 1.0000 ?
C4 H4A 0.9900 ?
C4 H4B 0.9900 ?
C5 H5 1.0000 ?
C6 H6 1.0000 ?
C7 H7 1.0000 ?
C9 H9 1.0000 ?
C10 H10 1.0000 ?
C12 H12A 0.9900 ?
C12 H12B 0.9900 ?
C13 H13 0.9500 yes
C14 H14A 0.9500 ?
C14 H14B 0.9500 ?
C15 H15A 0.9900 ?
C15 H15B 0.9900 ?
C16 H16A 0.9500 ?
C16 H16B 0.9500 ?
C17 H17A 0.9503 ?
C17 H17B 0.9502 ?
C17B H17C 0.9500 ?
C17B H17D 0.9500 ?
C18 H18 1.0000 ?
C19 H19 1.0000 ?
C20 H20 1.0000 ?
C21 H21A 0.9900 ?
C21 H21B 0.9900 ?
C22 H22 1.0000 ?
C23 H23 1.0000 ?
C24 H24 1.0000 ?
C26 H26 1.0000 ?
C27 H27 1.0000 ?

loop_
_geom_torsion_atom_site_label_1
_geom_torsion_atom_site_label_2
_geom_torsion_atom_site_label_3
_geom_torsion_atom_site_label_4
_geom_torsion
O1 C8 C9 C5 -178.07(9)
C7 C8 C9 C5 -51.14(11)
C15 C8 C9 C5 66.19(12)
O1 C8 C9 C10 -68.36(13)
C7 C8 C9 C10 58.58(12)
C15 C8 C9 C10 175.90(10)
C8 C9 C10 C11 0.18(14)
C5 C9 C10 C11 110.25(11)
C8 C9 C10 C3 -109.12(11)
C5 C9 C10 C3 0.96(11)
C3 C10 C11 O2 179.44(9)
C9 C10 C11 O2 69.74(12)
C3 C10 C11 C1 51.94(11)
C9 C10 C11 C1 -57.76(12)
C3 C10 C11 C12 -63.71(13)
C9 C10 C11 C12 -173.41(10)
O2 C11 C1 C7 -63.83(13)
C10 C11 C1 C7 58.13(12)
C12 C11 C1 C7 177.44(10)
O2 C11 C1 C2 -159.81(10)
C10 C11 C1 C2 -37.85(11)
C12 C11 C1 C2 81.47(11)
O1 C8 C7 C1 63.87(14)
C15 C8 C7 C1 -178.07(10)
C9 C8 C7 C1 -59.24(12)
O1 C8 C7 C6 159.93(10)
C15 C8 C7 C6 -82.01(12)
C9 C8 C7 C6 36.82(11)
C11 C1 C7 C8 1.35(14)
C2 C1 C7 C8 105.32(11)
C11 C1 C7 C6 -103.34(10)
C2 C1 C7 C6 0.64(9)
C8 C9 C5 C4 149.91(10)
C10 C9 C5 C4 31.89(12)
C8 C9 C5 C6 43.15(12)
C10 C9 C5 C6 -74.86(11)
C9 C5 C4 C3 -51.30(12)
C6 C5 C4 C3 52.84(12)
C5 C4 C3 C10 51.63(12)
C5 C4 C3 C2 -52.75(12)
C11 C10 C3 C4 -150.46(10)
C9 C10 C3 C4 -33.42(12)
C11 C10 C3 C2 -43.46(12)
C9 C10 C3 C2 73.58(11)
C4 C3 C2 C6 33.08(12)
C10 C3 C2 C6 -74.54(11)
C4 C3 C2 C1 127.15(11)
C10 C3 C2 C1 19.54(13)
C11 C1 C2 C3 11.26(12)
C7 C1 C2 C3 -104.11(10)
C11 C1 C2 C6 114.73(10)
C7 C1 C2 C6 -0.64(9)
C4 C5 C6 C2 -33.69(12)
C9 C5 C6 C2 74.52(11)
C4 C5 C6 C7 -127.94(11)
C9 C5 C6 C7 -19.74(13)
C3 C2 C6 C5 0.37(12)
C1 C2 C6 C5 -108.05(10)
C3 C2 C6 C7 109.06(10)
C1 C2 C6 C7 0.64(9)
C8 C7 C6 C5 -10.78(13)
C1 C7 C6 C5 103.04(11)
C8 C7 C6 C2 -114.46(10)
C1 C7 C6 C2 -0.64(9)
O1 C8 C15 C16 58.83(13)
C7 C8 C15 C16 -68.43(14)
C9 C8 C15 C16 -179.52(11)
C8 C15 C16 C17 98.55(18)
C8 C15 C16 C17B -108.8(8)
O2 C11 C12 C13 66.66(12)
C1 C11 C12 C13 -165.34(10)
C10 C11 C12 C13 -54.33(14)
C11 C12 C13 C14 121.85(14)
O2 C28 C27 C20 168.97(10)
O1 C28 C27 C20 -70.23(12)
C18 C28 C27 C20 47.46(12)
O2 C28 C27 C26 58.80(13)
O1 C28 C27 C26 179.60(9)
C18 C28 C27 C26 -62.71(12)
C28 C27 C26 C25 3.11(15)
C20 C27 C26 C25 -107.66(12)
C28 C27 C26 C22 110.22(12)
C20 C27 C26 C22 -0.55(13)
C22 C26 C25 O3 118.18(15)
C27 C26 C25 O3 -133.61(14)
C22 C26 C25 C24 -50.35(12)
C27 C26 C25 C24 57.86(13)
O3 C25 C24 C23 -132.34(14)
C26 C25 C24 C23 36.21(12)
O3 C25 C24 C18 133.68(14)
C26 C25 C24 C18 -57.77(13)
O2 C28 C18 C19 -149.93(10)
O1 C28 C18 C19 78.36(12)
C27 C28 C18 C19 -33.48(12)
O2 C28 C18 C24 -53.57(14)
O1 C28 C18 C24 174.71(9)
C27 C28 C18 C24 62.87(12)
C25 C24 C18 C28 -3.22(15)
C23 C24 C18 C28 -105.68(11)
C25 C24 C18 C19 102.48(12)
C23 C24 C18 C19 0.03(10)
C28 C27 C20 C21 -148.18(11)
C26 C27 C20 C21 -32.06(13)
C28 C27 C20 C19 -41.54(13)
C26 C27 C20 C19 74.58(12)
C19 C20 C21 C22 -53.19(13)
C27 C20 C21 C22 51.57(13)
C20 C21 C22 C26 -51.95(13)
C20 C21 C22 C23 53.00(12)
C25 C26 C22 C21 148.67(11)
C27 C26 C22 C21 33.26(13)
C25 C26 C22 C23 42.19(13)
C27 C26 C22 C23 -73.22(13)
C21 C22 C23 C19 -33.51(13)
C26 C22 C23 C19 73.96(13)
C21 C22 C23 C24 -128.09(11)
C26 C22 C23 C24 -20.62(14)
C25 C24 C23 C22 -8.71(14)
C18 C24 C23 C22 103.64(12)
C25 C24 C23 C19 -112.38(10)
C18 C24 C23 C19 -0.03(9)
C21 C20 C19 C18 127.33(12)
C27 C20 C19 C18 19.86(13)
C21 C20 C19 C23 33.22(13)
C27 C20 C19 C23 -74.24(12)
C28 C18 C19 C20 8.30(13)
C24 C18 C19 C20 -103.71(11)
C28 C18 C19 C23 111.98(10)
C24 C18 C19 C23 -0.03(10)
C22 C23 C19 C20 0.04(12)
C24 C23 C19 C20 108.28(10)
C22 C23 C19 C18 -108.22(10)
C24 C23 C19 C18 0.03(10)
O2 C28 O1 C8 -54.72(14)
C27 C28 O1 C8 -172.47(10)
C18 C28 O1 C8 78.20(13)
C7 C8 O1 C28 -31.42(15)
C15 C8 O1 C28 -153.43(10)
C9 C8 O1 C28 85.16(13)
O1 C28 O2 C11 57.60(13)
C27 C28 O2 C11 173.50(9)
C18 C28 O2 C11 -74.19(13)
C1 C11 O2 C28 25.54(14)
C10 C11 O2 C28 -91.07(12)
C12 C11 O2 C28 146.49(10)
